data_4022689
loop_
_publ_author_name
'Ritesh Nandy'
'Mahadevan Subramoni'
'Babu Varghese'
'Sethuraman Sankararaman'

_publ_section_title
;
 Intramolecular \p-Stacking Interaction in a Rigid Molecular
 Hinge Substituted with 1-(Pyrenylethynyl) Units
;
_journal_name_full 'Journal of Organic Chemistry'
_journal_page_first 938
_journal_page_last 944
_journal_paper_doi 10.1021/jo062173y
_journal_volume 72
_journal_year 2007
_chemical_formula_sum 'C38 H30 Br8'
_chemical_formula_weight 1125.90
_chemical_name_systematic
;
 ?
;
_space_group_IT_number 61
_symmetry_cell_setting orthorhombic
_symmetry_space_group_name_Hall '-P 2ac 2ab'
_symmetry_space_group_name_H-M 'P b c a'
_atom_sites_solution_hydrogens geom
_atom_sites_solution_primary direct
_atom_sites_solution_secondary difmap
_audit_creation_method SHELXL-97
_cell_angle_alpha 90.00
_cell_angle_beta 90.00
_cell_angle_gamma 90.00
_cell_formula_units_Z 4
_cell_length_a 8.961(8)
_cell_length_b 21.599(3)
_cell_length_c 20.543(7)
_cell_measurement_reflns_used 25
_cell_measurement_temperature 293(2)
_cell_measurement_theta_max 15
_cell_measurement_theta_min 10
_cell_volume 3976(4)
_computing_cell_refinement 'CAD4 SYSTEMS SOFTWARE PROGRAMS'
_computing_data_collection 'CAD4 SYSTEMS SOFTWARE PROGRAMS'
_computing_data_reduction 'XCAD4 (WINGX)'
_computing_molecular_graphics 'ORTEP3 (WINGX)'
_computing_publication_material 'SHELXL-97 (Sheldrick, 1997)'
_computing_structure_refinement 'SHELXL-97 (Sheldrick, 1997)'
_computing_structure_solution 'SIR92 (WINGX)'
_diffrn_ambient_temperature 293(2)
_diffrn_measured_fraction_theta_full 0.997
_diffrn_measured_fraction_theta_max 0.997
_diffrn_measurement_device_type 'CAD4 DIFFRACTOMETER'
_diffrn_measurement_method 'OMEGA TWOTHETA'
_diffrn_radiation_monochromator graphite
_diffrn_radiation_source 'fine-focus sealed tube'
_diffrn_radiation_type MoK\a
_diffrn_radiation_wavelength 0.71073
_diffrn_reflns_av_R_equivalents 0.0000
_diffrn_reflns_av_sigmaI/netI 0.1580
_diffrn_reflns_limit_h_max 0
_diffrn_reflns_limit_h_min -10
_diffrn_reflns_limit_k_max 25
_diffrn_reflns_limit_k_min 0
_diffrn_reflns_limit_l_max 24
_diffrn_reflns_limit_l_min 0
_diffrn_reflns_number 3488
_diffrn_reflns_theta_full 24.97
_diffrn_reflns_theta_max 24.97
_diffrn_reflns_theta_min 2.13
_diffrn_standards_decay_% 0
_diffrn_standards_interval_time '1 HOUR'
_diffrn_standards_number 2
_exptl_absorpt_coefficient_mu 8.094
_exptl_absorpt_correction_T_max 0.9962
_exptl_absorpt_correction_T_min 0.6522
_exptl_absorpt_correction_type psi-scan
_exptl_absorpt_process_details
;
North A.C.T., Phillips D.C. & Mathews F.S. (1968) Acta. Cryst. A24, 351
Number of psi-scan sets used was   3
Theta correction was applied.
Averaged transmission function was used.
No Fourier smoothing was applied.
;
_exptl_crystal_colour 'PALE YELLOW'
_exptl_crystal_density_diffrn 1.881
_exptl_crystal_density_method 'not measured'
_exptl_crystal_description NEDDLE
_exptl_crystal_F_000 2152
_exptl_crystal_size_max 0.3
_exptl_crystal_size_mid 0.3
_exptl_crystal_size_min 0.2
_refine_diff_density_max 0.581
_refine_diff_density_min -0.598
_refine_diff_density_rms 0.143
_refine_ls_extinction_coef 0.0008(2)
_refine_ls_extinction_expression Fc^*^=kFc[1+0.001xFc^2^\l^3^/sin(2\q)]^-1/4^
_refine_ls_extinction_method SHELXL
_refine_ls_goodness_of_fit_ref 0.960
_refine_ls_hydrogen_treatment mixed
_refine_ls_matrix_type full
_refine_ls_number_parameters 210
_refine_ls_number_reflns 3488
_refine_ls_number_restraints 0
_refine_ls_restrained_S_all 0.960
_refine_ls_R_factor_all 0.2364
_refine_ls_R_factor_gt 0.0541
_refine_ls_shift/su_max 0.000
_refine_ls_shift/su_mean 0.000
_refine_ls_structure_factor_coef Fsqd
_refine_ls_weighting_details 'calc w=1/[\s^2^(Fo^2^)+(0.1060P)^2^+0.0000P] where P=(Fo^2^+2Fc^2^)/3'
_refine_ls_weighting_scheme calc
_refine_ls_wR_factor_gt 0.1425
_refine_ls_wR_factor_ref 0.2121
_reflns_number_gt 1158
_reflns_number_total 3488
_reflns_threshold_expression >2sigma(I)
_cod_data_source_file jo062173ysi20061019_012327.cif
_cod_data_source_block sraman
_cod_depositor_comments
;
The following automatic conversions were performed:
'_symmetry_cell_setting' value 'ORTHORHOMBIC' changed to 'orthorhombic'
according to '/home/saulius/struct/CIF-dictionaries/cif_core.dic'
dictionary named 'cif_core.dic' version 2.4.1 from 2010-06-29.

Automatic conversion script
Id: cif_fix_enum 1527 2010-12-29 10:47:43Z saulius 
;
_cod_database_code 4022689

loop_
_symmetry_equiv_pos_as_xyz
'x, y, z'
'x+1/2, -y+1/2, -z'
'-x, y+1/2, -z+1/2'
'-x+1/2, -y, z+1/2'
'-x, -y, -z'
'-x-1/2, y-1/2, z'
'x, -y-1/2, z-1/2'
'x-1/2, y, -z-1/2'

loop_
_atom_site_label
_atom_site_type_symbol
_atom_site_fract_x
_atom_site_fract_y
_atom_site_fract_z
_atom_site_U_iso_or_equiv
_atom_site_adp_type
_atom_site_occupancy
_atom_site_symmetry_multiplicity
_atom_site_calc_flag
_atom_site_refinement_flags
C1 C 0.5468(12) 0.9305(5) 0.4077(5) 0.039(3) Uani 1 1 d .
C2 C 0.5878(12) 0.8669(5) 0.4059(6) 0.039(3) Uani 1 1 d .
C3 C 0.7220(11) 0.8515(5) 0.3790(6) 0.037(3) Uani 1 1 d .
H3 H 0.7497 0.8100 0.3784 0.044 Uiso 1 1 calc R
C4 C 0.8213(12) 0.8955(5) 0.3519(6) 0.042(3) Uani 1 1 d .
C5 C 0.7776(12) 0.9569(5) 0.3529(6) 0.041(3) Uani 1 1 d .
H5 H 0.8408 0.9868 0.3356 0.049 Uiso 1 1 calc R
C6 C 0.6411(13) 0.9752(4) 0.3793(6) 0.039(3) Uani 1 1 d .
C7 C 0.4027(16) 0.9488(5) 0.4346(7) 0.050(3) Uani 1 1 d .
C8 C 0.2855(13) 0.9649(5) 0.4559(7) 0.054(4) Uani 1 1 d .
C9 C 0.1440(12) 0.9825(5) 0.4789(6) 0.040(3) Uani 1 1 d .
C10 C 0.0809(13) 1.0394(5) 0.4611(6) 0.049(3) Uani 1 1 d .
H10 H 0.1343 1.0664 0.4346 0.058 Uiso 1 1 calc R
C11 C 0.0595(14) 0.9443(5) 0.5175(7) 0.053(4) Uani 1 1 d .
H11 H 0.0983 0.9060 0.5297 0.064 Uiso 1 1 calc R
C12 C 0.5915(14) 1.0402(5) 0.3801(7) 0.057(4) Uani 1 1 d .
H12 H 0.5317 1.0503 0.4156 0.02(3) Uiso 1 1 calc R
C13 C 0.6160(14) 1.0865(5) 0.3402(7) 0.055(4) Uani 1 1 d .
C14 C 0.9691(14) 0.8739(5) 0.3216(7) 0.051(3) Uani 1 1 d .
C15 C 0.9328(15) 0.8302(7) 0.2646(7) 0.078(5) Uani 1 1 d .
H15A H 1.0240 0.8161 0.2450 0.116 Uiso 1 1 calc R
H15B H 0.8745 0.8519 0.2327 0.116 Uiso 1 1 calc R
H15C H 0.8774 0.7952 0.2804 0.116 Uiso 1 1 calc R
C16 C 1.0612(13) 0.8362(5) 0.3712(6) 0.055(4) Uani 1 1 d .
H16A H 1.1527 0.8229 0.3513 0.082 Uiso 1 1 calc R
H16B H 1.0050 0.8006 0.3848 0.082 Uiso 1 1 calc R
H16C H 1.0833 0.8616 0.4083 0.082 Uiso 1 1 calc R
C17 C 1.0630(15) 0.9281(5) 0.2965(7) 0.070(4) Uani 1 1 d .
H17A H 1.1538 0.9126 0.2779 0.106 Uiso 1 1 calc R
H17B H 1.0861 0.9554 0.3320 0.106 Uiso 1 1 calc R
H17C H 1.0077 0.9503 0.2639 0.106 Uiso 1 1 calc R
C18 C 0.4856(12) 0.8216(6) 0.4356(6) 0.049(3) Uani 1 1 d .
H18 H 0.4290 0.8377 0.4696 0.059 Uiso 1 1 calc R
C19 C 0.4585(13) 0.7625(5) 0.4233(6) 0.049(3) Uani 1 1 d .
Br1 Br 0.52255(19) 1.16367(6) 0.35652(11) 0.0991(8) Uani 1 1 d .
Br2 Br 0.7293(2) 1.08579(7) 0.26518(10) 0.0993(7) Uani 1 1 d .
Br3 Br 0.5486(2) 0.71277(6) 0.36199(9) 0.0893(7) Uani 1 1 d .
Br4 Br 0.31089(17) 0.72068(7) 0.47257(9) 0.0821(6) Uani 1 1 d .

loop_
_atom_site_aniso_label
_atom_site_aniso_U_11
_atom_site_aniso_U_22
_atom_site_aniso_U_33
_atom_site_aniso_U_23
_atom_site_aniso_U_13
_atom_site_aniso_U_12
C1 0.021(7) 0.078(7) 0.017(8) 0.004(5) 0.013(6) 0.005(6)
C2 0.018(7) 0.062(6) 0.037(9) 0.012(6) 0.002(6) 0.013(5)
C3 0.018(7) 0.062(6) 0.030(8) 0.005(5) 0.003(6) 0.012(5)
C4 0.014(7) 0.079(7) 0.033(8) -0.008(6) 0.009(6) 0.015(5)
C5 0.019(7) 0.069(6) 0.035(9) -0.005(6) 0.013(6) 0.006(5)
C6 0.028(7) 0.053(6) 0.036(9) 0.005(6) 0.000(6) 0.003(5)
C7 0.052(10) 0.055(6) 0.044(10) 0.007(6) -0.012(8) -0.002(6)
C8 0.017(8) 0.078(8) 0.066(12) -0.002(7) 0.006(7) 0.015(6)
C9 0.022(7) 0.067(7) 0.030(8) -0.006(6) 0.008(6) 0.001(5)
C10 0.030(8) 0.060(6) 0.056(10) -0.003(6) 0.015(7) 0.003(6)
C11 0.038(8) 0.061(6) 0.061(10) 0.006(7) 0.015(8) 0.017(6)
C12 0.041(9) 0.075(8) 0.055(11) -0.007(7) 0.024(8) 0.013(6)
C13 0.033(8) 0.071(7) 0.060(11) -0.002(7) 0.016(8) -0.009(6)
C14 0.035(8) 0.083(8) 0.034(9) 0.013(7) 0.009(7) 0.015(7)
C15 0.065(11) 0.121(11) 0.047(11) 0.000(9) 0.009(9) 0.037(9)
C16 0.033(8) 0.082(7) 0.049(10) -0.012(7) 0.007(7) 0.011(6)
C17 0.052(10) 0.088(9) 0.071(12) 0.021(8) 0.034(9) 0.012(7)
C18 0.034(8) 0.083(8) 0.031(9) 0.014(7) 0.013(6) 0.017(6)
C19 0.037(8) 0.070(7) 0.041(9) 0.013(6) -0.017(7) 0.011(6)
Br1 0.0880(15) 0.0660(8) 0.143(2) -0.0023(9) 0.0060(12) 0.0135(8)
Br2 0.1157(16) 0.0961(10) 0.0862(15) 0.0268(10) 0.0317(13) 0.0099(10)
Br3 0.1121(15) 0.0776(9) 0.0781(14) -0.0061(8) 0.0291(11) -0.0088(9)
Br4 0.0637(11) 0.0951(10) 0.0876(14) 0.0241(9) 0.0160(10) -0.0200(8)

loop_
_atom_type_symbol
_atom_type_description
_atom_type_scat_dispersion_real
_atom_type_scat_dispersion_imag
_atom_type_scat_source
C C 0.0033 0.0016 'International Tables Vol C Tables 4.2.6.8 and 6.1.1.4'
H H 0.0000 0.0000 'International Tables Vol C Tables 4.2.6.8 and 6.1.1.4'
Br Br -0.2901 2.4595 'International Tables Vol C Tables 4.2.6.8 and 6.1.1.4'

loop_
_geom_angle_atom_site_label_1
_geom_angle_atom_site_label_2
_geom_angle_atom_site_label_3
_geom_angle
_geom_angle_site_symmetry_1
_geom_angle_site_symmetry_3
C6 C1 C2 119.7(10) . .
C6 C1 C7 120.2(10) . .
C2 C1 C7 120.0(10) . .
C3 C2 C1 118.2(10) . .
C3 C2 C18 123.7(10) . .
C1 C2 C18 118.1(10) . .
C2 C3 C4 123.3(9) . .
C2 C3 H3 118.3 . .
C4 C3 H3 118.3 . .
C5 C4 C3 117.4(10) . .
C5 C4 C14 122.8(11) . .
C3 C4 C14 119.8(9) . .
C4 C5 C6 121.7(10) . .
C4 C5 H5 119.2 . .
C6 C5 H5 119.2 . .
C5 C6 C1 119.6(10) . .
C5 C6 C12 122.6(11) . .
C1 C6 C12 117.8(11) . .
C8 C7 C1 178.6(13) . .
C7 C8 C9 177.6(15) . .
C11 C9 C10 117.1(11) . .
C11 C9 C8 121.9(11) . .
C10 C9 C8 120.9(11) . .
C11 C10 C9 120.7(11) 5_576 .
C11 C10 H10 119.7 5_576 .
C9 C10 H10 119.7 . .
C9 C11 C10 122.2(10) . 5_576
C9 C11 H11 118.9 . .
C10 C11 H11 118.9 5_576 .
C13 C12 C6 132.0(13) . .
C13 C12 H12 114.0 . .
C6 C12 H12 114.0 . .
C12 C13 Br2 127.4(10) . .
C12 C13 Br1 119.1(10) . .
Br2 C13 Br1 113.5(7) . .
C17 C14 C4 112.2(10) . .
C17 C14 C15 109.2(12) . .
C4 C14 C15 108.2(11) . .
C17 C14 C16 109.4(11) . .
C4 C14 C16 110.8(10) . .
C15 C14 C16 107.0(10) . .
C14 C15 H15A 109.5 . .
C14 C15 H15B 109.5 . .
H15A C15 H15B 109.5 . .
C14 C15 H15C 109.5 . .
H15A C15 H15C 109.5 . .
H15B C15 H15C 109.5 . .
C14 C16 H16A 109.5 . .
C14 C16 H16B 109.5 . .
H16A C16 H16B 109.5 . .
C14 C16 H16C 109.5 . .
H16A C16 H16C 109.5 . .
H16B C16 H16C 109.5 . .
C14 C17 H17A 109.5 . .
C14 C17 H17B 109.5 . .
H17A C17 H17B 109.5 . .
C14 C17 H17C 109.5 . .
H17A C17 H17C 109.5 . .
H17B C17 H17C 109.5 . .
C19 C18 C2 132.6(12) . .
C19 C18 H18 113.7 . .
C2 C18 H18 113.7 . .
C18 C19 Br3 127.7(10) . .
C18 C19 Br4 119.1(10) . .
Br3 C19 Br4 113.1(6) . .

loop_
_geom_bond_atom_site_label_1
_geom_bond_atom_site_label_2
_geom_bond_distance
_geom_bond_site_symmetry_2
C1 C6 1.408(14) .
C1 C2 1.424(14) .
C1 C7 1.459(18) .
C2 C3 1.365(14) .
C2 C18 1.472(15) .
C3 C4 1.415(15) .
C3 H3 0.9300 .
C4 C5 1.384(14) .
C4 C14 1.537(15) .
C5 C6 1.394(14) .
C5 H5 0.9300 .
C6 C12 1.473(14) .
C7 C8 1.190(15) .
C8 C9 1.405(16) .
C9 C11 1.374(15) .
C9 C10 1.401(15) .
C10 C11 1.379(16) 5_576
C10 H10 0.9300 .
C11 C10 1.379(16) 5_576
C11 H11 0.9300 .
C12 C13 1.313(16) .
C12 H12 0.9300 .
C13 Br2 1.846(13) .
C13 Br1 1.895(12) .
C14 C17 1.532(16) .
C14 C15 1.539(17) .
C14 C16 1.543(16) .
C15 H15A 0.9600 .
C15 H15B 0.9600 .
C15 H15C 0.9600 .
C16 H16A 0.9600 .
C16 H16B 0.9600 .
C16 H16C 0.9600 .
C17 H17A 0.9600 .
C17 H17B 0.9600 .
C17 H17C 0.9600 .
C18 C19 1.324(16) .
C18 H18 0.9300 .
C19 Br3 1.843(13) .
C19 Br4 1.894(13) .

loop_
_geom_torsion_atom_site_label_1
_geom_torsion_atom_site_label_2
_geom_torsion_atom_site_label_3
_geom_torsion_atom_site_label_4
_geom_torsion
_geom_torsion_site_symmetry_4
C6 C1 C2 C3 2.9(18) .
C7 C1 C2 C3 178.5(11) .
C6 C1 C2 C18 -179.4(11) .
C7 C1 C2 C18 -3.8(17) .
C1 C2 C3 C4 -0.9(18) .
C18 C2 C3 C4 -178.5(11) .
C2 C3 C4 C5 -0.4(18) .
C2 C3 C4 C14 -179.1(11) .
C3 C4 C5 C6 -0.3(18) .
C14 C4 C5 C6 178.4(11) .
C4 C5 C6 C1 2.2(18) .
C4 C5 C6 C12 -179.2(12) .
C2 C1 C6 C5 -3.5(18) .
C7 C1 C6 C5 -179.1(11) .
C2 C1 C6 C12 177.8(12) .
C7 C1 C6 C12 2.2(17) .
C6 C1 C7 C8 17(63) .
C2 C1 C7 C8 -159(62) .
C1 C7 C8 C9 96(67) .
C7 C8 C9 C11 82(37) .
C7 C8 C9 C10 -96(36) .
C11 C9 C10 C11 1(2) 5_576
C8 C9 C10 C11 178.3(12) 5_576
C10 C9 C11 C10 -1(2) 5_576
C8 C9 C11 C10 -178.3(12) 5_576
C5 C6 C12 C13 31(2) .
C1 C6 C12 C13 -149.9(15) .
C6 C12 C13 Br2 -1(2) .
C6 C12 C13 Br1 177.0(11) .
C5 C4 C14 C17 2.8(17) .
C3 C4 C14 C17 -178.5(12) .
C5 C4 C14 C15 -117.7(13) .
C3 C4 C14 C15 61.0(14) .
C5 C4 C14 C16 125.3(12) .
C3 C4 C14 C16 -56.0(15) .
C3 C2 C18 C19 -31(2) .
C1 C2 C18 C19 151.4(13) .
C2 C18 C19 Br3 2(2) .
C2 C18 C19 Br4 -178.3(10) .
